data_7717947
loop_
_publ_author_name
'Trifonov, Alexander A.'
'Selikhov, Alexander N.'
'Nelyubina, Yulia'
'Aysin, Rinat R.'

_publ_section_title
;
 Low coordinate potassium alkoxide - an efficient trap for arenes: the
 role of \hn non-covalent bonding in substrate activation for C-H bond
 metalation
;
_journal_name_full 'Dalton Transactions'
_journal_paper_doi 10.1039/D4DT03326D
_journal_year 2025
_chemical_formula_moiety 'C86 H108 K2 N6 O2, 2(C6 H6)'
_chemical_formula_sum 'C98 H120 K2 N6 O2'
_chemical_formula_weight 1492.19
_space_group_crystal_system monoclinic
_space_group_IT_number 14
_space_group_name_Hall '-P 2yn'
_space_group_name_H-M_alt 'P 1 21/n 1'
_atom_sites_solution_hydrogens geom
_atom_sites_solution_primary dual
_audit_creation_date 2024-03-25
_audit_creation_method
;
Olex2 1.3
(compiled 2020.11.12 svn.r5f609507 for OlexSys, GUI svn.r6408)
;
_audit_update_record
;
2024-03-26 deposited with the CCDC.	2024-12-30 downloaded from the CCDC.
;
_cell_angle_alpha 90
_cell_angle_beta 103.263(6)
_cell_angle_gamma 90
_cell_formula_units_Z 2
_cell_length_a 16.6965(19)
_cell_length_b 14.0000(17)
_cell_length_c 18.5478(17)
_cell_measurement_reflns_used 7168
_cell_measurement_temperature 100
_cell_measurement_theta_max 30.73
_cell_measurement_theta_min 2.26
_cell_volume 4219.9(8)
_computing_molecular_graphics 'Olex2 1.3 (Dolomanov et al., 2009)'
_computing_publication_material 'Olex2 1.3 (Dolomanov et al., 2009)'
_computing_structure_refinement 'XL  (Sheldrick, 2008)'
_computing_structure_solution 'SHELXT 2014/4 (Sheldrick, 2014)'
_diffrn_ambient_temperature 100
_diffrn_measured_fraction_theta_full 1.000
_diffrn_measured_fraction_theta_max 0.999
_diffrn_measurement_device_type 'Bruker Quest D8'
_diffrn_measurement_method '\f and \w scans'
_diffrn_radiation_monochromator graphite
_diffrn_radiation_type MoK\a
_diffrn_radiation_wavelength 0.71073
_diffrn_reflns_av_R_equivalents 0.4963
_diffrn_reflns_av_unetI/netI 0.2805
_diffrn_reflns_Laue_measured_fraction_full 1.000
_diffrn_reflns_Laue_measured_fraction_max 0.999
_diffrn_reflns_limit_h_max 21
_diffrn_reflns_limit_h_min -21
_diffrn_reflns_limit_k_max 17
_diffrn_reflns_limit_k_min -17
_diffrn_reflns_limit_l_max 22
_diffrn_reflns_limit_l_min -23
_diffrn_reflns_number 79604
_diffrn_reflns_point_group_measured_fraction_full 1.000
_diffrn_reflns_point_group_measured_fraction_max 0.999
_diffrn_reflns_theta_full 25.242
_diffrn_reflns_theta_max 26.999
_diffrn_reflns_theta_min 1.841
_diffrn_source_current 1.4
_diffrn_source_power 0.07
_diffrn_source_voltage 50.0
_diffrn_standards_number 0
_exptl_absorpt_coefficient_mu 0.165
_exptl_absorpt_correction_T_max 0.4330
_exptl_absorpt_correction_T_min 0.3038
_exptl_absorpt_correction_type multi-scan
_exptl_absorpt_process_details
;
SADABS-2016/2 (Bruker,2016/2) was used for absorption correction.
wR2(int) was 0.1655 before and 0.1080 after correction.
The Ratio of minimum to maximum transmission is 0.7016.
The \l/2 correction factor is Not present.
;
_exptl_crystal_colour colourless
_exptl_crystal_colour_primary colourless
_exptl_crystal_density_diffrn 1.174
_exptl_crystal_description plate
_exptl_crystal_F_000 1608
_exptl_crystal_size_max 0.15
_exptl_crystal_size_mid 0.15
_exptl_crystal_size_min 0.03
_refine_diff_density_max 0.519
_refine_diff_density_min -0.585
_refine_diff_density_rms 0.137
_refine_ls_extinction_coef 0.028(2)
_refine_ls_extinction_expression Fc^*^=kFc[1+0.001xFc^2^\l^3^/sin(2\q)]^-1/4^
_refine_ls_extinction_method SHELXL
_refine_ls_goodness_of_fit_ref 1.016
_refine_ls_hydrogen_treatment constr
_refine_ls_matrix_type full
_refine_ls_number_parameters 483
_refine_ls_number_reflns 9214
_refine_ls_number_restraints 72
_refine_ls_restrained_S_all 1.012
_refine_ls_R_factor_all 0.2601
_refine_ls_R_factor_gt 0.1177
_refine_ls_shift/su_max 0.001
_refine_ls_shift/su_mean 0.000
_refine_ls_structure_factor_coef Fsqd
_refine_ls_weighting_details 'w=1/[\s^2^(Fo^2^)+(0.1037P)^2^] where P=(Fo^2^+2Fc^2^)/3'
_refine_ls_weighting_scheme calc
_refine_ls_wR_factor_gt 0.2221
_refine_ls_wR_factor_ref 0.2899
_reflns_Friedel_coverage 0.000
_reflns_number_gt 3579
_reflns_number_total 9214
_reflns_threshold_expression 'I > 2\s(I)'
_cod_data_source_file d4dt03326d2.cif
_cod_data_source_block 2
_cod_database_code 7717947
_shelxl_version_number 2014/6
_shelx_space_group_comment
;
The symmetry employed for this shelxl refinement is uniquely defined
by the following loop, which should always be used as a source of
symmetry information in preference to the above space-group names.
They are only intended as comments.
;
_shelx_estimated_absorpt_t_max 0.995
_shelx_estimated_absorpt_t_min 0.976
_olex2_refinement_description
;
1. Fixed Uiso
 At 1.2 times of:
  All C(H) groups, All C(H,H) groups
2. Uiso/Uaniso restraints and constraints
Uanis(C9S) \\sim Ueq, Uanis(C10S) \\sim Ueq, Uanis(C11S) \\sim Ueq, Uanis(C8S)
\\sim Ueq, Uanis(C9S') \\sim Ueq, Uanis(C8S') \\sim Ueq, Uanis(C7S') \\sim Ueq,
Uanis(C1B) \\sim Ueq, Uanis(C1C) \\sim Ueq, Uanis(C12S) \\sim Ueq, Uanis(C7S)
\\sim Ueq, Uanis(C1A) \\sim Ueq: with sigma of 0.005 and sigma for terminal
atoms of 0.01
Uanis(C11S) = Uanis(C1C)
Uanis(C7S) = Uanis(C1A)
Uanis(C8S) = Uanis(C7S')
Uanis(C10S) = Uanis(C9S')
Uanis(C12S) = Uanis(C1B)
Uanis(C9S) = Uanis(C8S')
3. Others
 Sof(C9S')=Sof(H9S')=Sof(C8S')=Sof(H8S')=Sof(C7S')=Sof(H7S')=Sof(C1A)=Sof(H1A)=
 Sof(C1B)=Sof(H1B)=Sof(C1C)=Sof(H1C)=1-FVAR(1)
 Sof(C9S)=Sof(H9S)=Sof(C10S)=Sof(H10S)=Sof(C11S)=Sof(H11S)=Sof(C12S)=Sof(H12S)=
 Sof(C7S)=Sof(H7S)=Sof(C8S)=Sof(H8S)=FVAR(1)
4.a Secondary CH2 refined with riding coordinates:
 C8(H8A,H8B), C9(H9A,H9B), C10(H10A,H10B), C11(H11A,H11B), C12(H12A,H12B),
 C13(H13A,H13B), C20(H20A,H20B), C21(H21A,H21B), C22(H22A,H22B), C23(H23A,H23B),
  C24(H24A,H24B), C25(H25A,H25B), C32(H32A,H32B), C33(H33A,H33B), C34(H34A,
 H34B), C35(H35A,H35B), C36(H36A,H36B), C37(H37A,H37B)
4.b Aromatic/amide H refined with riding coordinates:
 C1S(H1S), C2S(H2S), C3S(H3S), C4(H4), C4S(H4S), C5(H5), C5S(H5S), C6(H6),
 C6S(H6S), C7(H7), C16(H16), C17(H17), C18(H18), C19(H19), C28(H28), C29(H29),
 C30(H30), C31(H31), C9S'(H9S'), C8S'(H8S'), C7S'(H7S'), C1A(H1A), C1B(H1B),
 C1C(H1C), C9S(H9S), C10S(H10S), C11S(H11S), C12S(H12S), C7S(H7S), C8S(H8S)
4.c Fitted hexagon refined as free rotating group:
 C9S'(C8S',C7S',C1A,C1B,C1C), C9S(C10S,C11S,C12S,C7S,C8S)
;
_olex2_submission_special_instructions 'No special instructions were received'

loop_
_space_group_symop_operation_xyz
'x, y, z'
'-x+1/2, y+1/2, -z+1/2'
'-x, -y, -z'
'x-1/2, -y-1/2, z-1/2'

loop_
_atom_site_label
_atom_site_type_symbol
_atom_site_fract_x
_atom_site_fract_y
_atom_site_fract_z
_atom_site_U_iso_or_equiv
_atom_site_adp_type
_atom_site_occupancy
_atom_site_site_symmetry_order
_atom_site_calc_flag
_atom_site_refinement_flags_posn
_atom_site_refinement_flags_adp
_atom_site_refinement_flags_occupancy
_atom_site_disorder_assembly
_atom_site_disorder_group
K1 K 0.52263(8) 0.59575(10) 0.43515(7) 0.0338(4) Uani 1 1 d . . . . .
O1 O 0.6043(2) 0.4803(3) 0.5284(2) 0.0280(10) Uani 1 1 d . . . . .
N1 N 0.9471(3) 0.3351(3) 0.5981(3) 0.0286(12) Uani 1 1 d . . . . .
N2 N 0.4913(3) 0.2808(3) 0.3519(3) 0.0299(12) Uani 1 1 d . . . . .
N3 N 0.6474(3) 0.4098(4) 0.7608(2) 0.0297(12) Uani 1 1 d . . . . .
C1 C 0.6765(3) 0.4320(4) 0.5283(3) 0.0272(14) Uani 1 1 d . . . . .
C1S C 0.6537(5) 0.7806(6) 0.4500(5) 0.064(2) Uani 1 1 d . . . . .
H1S H 0.6759 0.7845 0.5019 0.077 Uiso 1 1 calc R U . . .
C2 C 0.7542(3) 0.4912(4) 0.5702(3) 0.0259(13) Uani 1 1 d . . . . .
C2S C 0.6838(4) 0.7165(6) 0.4081(5) 0.056(2) Uani 1 1 d . . . . .
H2S H 0.7251 0.6727 0.4316 0.067 Uiso 1 1 calc R U . . .
C3 C 0.8356(3) 0.4552(4) 0.5971(3) 0.0282(14) Uani 1 1 d . . . . .
C3S C 0.6560(5) 0.7138(6) 0.3333(5) 0.063(2) Uani 1 1 d . . . . .
H3S H 0.6787 0.6700 0.3043 0.075 Uiso 1 1 calc R U . . .
C4 C 0.8957(3) 0.5170(4) 0.6361(3) 0.0314(15) Uani 1 1 d . . . . .
H4 H 0.9493 0.4927 0.6559 0.038 Uiso 1 1 calc R U . . .
C4S C 0.5952(5) 0.7751(6) 0.3006(5) 0.062(2) Uani 1 1 d . . . . .
H4S H 0.5775 0.7746 0.2482 0.074 Uiso 1 1 calc R U . . .
C5 C 0.8804(4) 0.6107(4) 0.6470(3) 0.0320(15) Uani 1 1 d . . . . .
H5 H 0.9232 0.6508 0.6731 0.038 Uiso 1 1 calc R U . . .
C5S C 0.5589(5) 0.8367(6) 0.3394(5) 0.064(2) Uani 1 1 d . . . . .
H5S H 0.5141 0.8754 0.3151 0.077 Uiso 1 1 calc R U . . .
C6 C 0.8022(4) 0.6475(5) 0.6196(3) 0.0379(16) Uani 1 1 d . . . . .
H6 H 0.7907 0.7128 0.6267 0.045 Uiso 1 1 calc R U . . .
C6S C 0.5884(5) 0.8419(6) 0.4151(6) 0.075(3) Uani 1 1 d . . . . .
H6S H 0.5653 0.8860 0.4436 0.090 Uiso 1 1 calc R U . . .
C7 C 0.7408(3) 0.5865(4) 0.5816(3) 0.0290(14) Uani 1 1 d . . . . .
H7 H 0.6874 0.6119 0.5626 0.035 Uiso 1 1 calc R U . . .
C8 C 0.8575(3) 0.3517(4) 0.5878(3) 0.0311(15) Uani 1 1 d . . . . .
H8A H 0.8369 0.3123 0.6241 0.037 Uiso 1 1 calc R U . . .
H8B H 0.8292 0.3301 0.5376 0.037 Uiso 1 1 calc R U . . .
C9 C 0.9757(3) 0.3686(5) 0.5345(3) 0.0354(15) Uani 1 1 d . . . . .
H9A H 0.9626 0.4374 0.5266 0.043 Uiso 1 1 calc R U . . .
H9B H 0.9465 0.3336 0.4897 0.043 Uiso 1 1 calc R U . . .
C10 C 1.0682(4) 0.3541(5) 0.5452(4) 0.0419(17) Uani 1 1 d . . . . .
H10A H 1.0859 0.3755 0.5004 0.050 Uiso 1 1 calc R U . . .
H10B H 1.0979 0.3927 0.5877 0.050 Uiso 1 1 calc R U . . .
C11 C 1.0888(4) 0.2500(5) 0.5593(4) 0.0468(18) Uani 1 1 d . . . . .
H11A H 1.1493 0.2414 0.5701 0.056 Uiso 1 1 calc R U . . .
H11B H 1.0644 0.2124 0.5144 0.056 Uiso 1 1 calc R U . . .
C12 C 1.0561(4) 0.2136(5) 0.6241(4) 0.0397(17) Uani 1 1 d . . . . .
H12A H 1.0660 0.1440 0.6298 0.048 Uiso 1 1 calc R U . . .
H12B H 1.0858 0.2453 0.6702 0.048 Uiso 1 1 calc R U . . .
C13 C 0.9646(3) 0.2333(4) 0.6123(3) 0.0340(15) Uani 1 1 d . . . . .
H13A H 0.9342 0.1954 0.5697 0.041 Uiso 1 1 calc R U . . .
H13B H 0.9456 0.2135 0.6568 0.041 Uiso 1 1 calc R U . . .
C14 C 0.6816(3) 0.4208(4) 0.4457(3) 0.0294(14) Uani 1 1 d . . . . .
C15 C 0.6119(4) 0.3890(4) 0.3901(3) 0.0309(15) Uani 1 1 d . . . . .
C16 C 0.6152(4) 0.3935(5) 0.3164(3) 0.0367(16) Uani 1 1 d . . . . .
H16 H 0.5690 0.3721 0.2799 0.044 Uiso 1 1 calc R U . . .
C17 C 0.6825(4) 0.4274(5) 0.2938(3) 0.0405(17) Uani 1 1 d . . . . .
H17 H 0.6818 0.4315 0.2426 0.049 Uiso 1 1 calc R U . . .
C18 C 0.7512(4) 0.4556(5) 0.3461(3) 0.0405(17) Uani 1 1 d . . . . .
H18 H 0.7990 0.4771 0.3315 0.049 Uiso 1 1 calc R U . . .
C19 C 0.7491(4) 0.4520(4) 0.4212(3) 0.0343(15) Uani 1 1 d . . . . .
H19 H 0.7965 0.4719 0.4570 0.041 Uiso 1 1 calc R U . . .
C20 C 0.5318(4) 0.3514(4) 0.4067(3) 0.0344(16) Uani 1 1 d . . . . .
H20A H 0.5441 0.3218 0.4565 0.041 Uiso 1 1 calc R U . . .
H20B H 0.4939 0.4056 0.4073 0.041 Uiso 1 1 calc R U . . .
C21 C 0.5344(4) 0.1896(4) 0.3655(4) 0.0372(16) Uani 1 1 d . . . . .
H21A H 0.5335 0.1666 0.4157 0.045 Uiso 1 1 calc R U . . .
H21B H 0.5926 0.1984 0.3631 0.045 Uiso 1 1 calc R U . . .
C22 C 0.4936(4) 0.1148(4) 0.3075(4) 0.0396(17) Uani 1 1 d . . . . .
H22A H 0.4968 0.1362 0.2574 0.048 Uiso 1 1 calc R U . . .
H22B H 0.5230 0.0531 0.3177 0.048 Uiso 1 1 calc R U . . .
C23 C 0.4038(4) 0.1019(5) 0.3107(3) 0.0396(16) Uani 1 1 d . . . . .
H23A H 0.3764 0.0578 0.2709 0.047 Uiso 1 1 calc R U . . .
H23B H 0.4010 0.0733 0.3589 0.047 Uiso 1 1 calc R U . . .
C24 C 0.3595(4) 0.1976(5) 0.3014(4) 0.0402(17) Uani 1 1 d . . . . .
H24A H 0.3032 0.1892 0.3090 0.048 Uiso 1 1 calc R U . . .
H24B H 0.3550 0.2213 0.2503 0.048 Uiso 1 1 calc R U . . .
C25 C 0.4053(3) 0.2709(4) 0.3564(3) 0.0329(15) Uani 1 1 d . . . . .
H25A H 0.3775 0.3336 0.3464 0.039 Uiso 1 1 calc R U . . .
H25B H 0.4032 0.2513 0.4073 0.039 Uiso 1 1 calc R U . . .
C26 C 0.6753(3) 0.3360(4) 0.5690(3) 0.0269(14) Uani 1 1 d . . . . .
C27 C 0.6672(3) 0.3340(4) 0.6445(3) 0.0299(14) Uani 1 1 d . . . . .
C28 C 0.6584(3) 0.2455(4) 0.6756(3) 0.0326(15) Uani 1 1 d . . . . .
H28 H 0.6519 0.2436 0.7251 0.039 Uiso 1 1 calc R U . . .
C29 C 0.6585(4) 0.1602(5) 0.6384(3) 0.0371(16) Uani 1 1 d . . . . .
H29 H 0.6513 0.1013 0.6615 0.045 Uiso 1 1 calc R U . . .
C30 C 0.6691(3) 0.1624(5) 0.5673(4) 0.0368(16) Uani 1 1 d . . . . .
H30 H 0.6704 0.1044 0.5410 0.044 Uiso 1 1 calc R U . . .
C31 C 0.6780(3) 0.2483(4) 0.5340(3) 0.0300(15) Uani 1 1 d . . . . .
H31 H 0.6863 0.2478 0.4850 0.036 Uiso 1 1 calc R U . . .
C32 C 0.6728(3) 0.4228(4) 0.6905(3) 0.0308(15) Uani 1 1 d . . . . .
H32A H 0.7304 0.4460 0.7015 0.037 Uiso 1 1 calc R U . . .
H32B H 0.6379 0.4727 0.6611 0.037 Uiso 1 1 calc R U . . .
C33 C 0.5577(3) 0.4076(5) 0.7476(3) 0.0332(15) Uani 1 1 d . . . . .
H33A H 0.5359 0.3553 0.7126 0.040 Uiso 1 1 calc R U . . .
H33B H 0.5348 0.4686 0.7247 0.040 Uiso 1 1 calc R U . . .
C34 C 0.5302(4) 0.3924(5) 0.8194(3) 0.0392(16) Uani 1 1 d . . . . .
H34A H 0.4694 0.3940 0.8092 0.047 Uiso 1 1 calc R U . . .
H34B H 0.5487 0.3288 0.8398 0.047 Uiso 1 1 calc R U . . .
C35 C 0.5649(4) 0.4682(5) 0.8759(4) 0.0462(18) Uani 1 1 d . . . . .
H35A H 0.5521 0.4520 0.9240 0.055 Uiso 1 1 calc R U . . .
H35B H 0.5391 0.5306 0.8595 0.055 Uiso 1 1 calc R U . . .
C36 C 0.6576(4) 0.4755(5) 0.8854(3) 0.0435(18) Uani 1 1 d . . . . .
H36A H 0.6840 0.4168 0.9094 0.052 Uiso 1 1 calc R U . . .
H36B H 0.6786 0.5303 0.9179 0.052 Uiso 1 1 calc R U . . .
C37 C 0.6799(4) 0.4887(5) 0.8112(3) 0.0346(15) Uani 1 1 d . . . . .
H37A H 0.6571 0.5499 0.7888 0.042 Uiso 1 1 calc R U . . .
H37B H 0.7405 0.4912 0.8187 0.042 Uiso 1 1 calc R U . . .
C9S' C 0.6729(11) 0.5181(10) 0.0820(7) 0.054(3) Uani 0.444(11) 1 d G U P A 2
H9S' H 0.6423 0.4712 0.0501 0.065 Uiso 0.444(11) 1 calc R U P A 2
C8S' C 0.7477(11) 0.4941(7) 0.1289(10) 0.045(3) Uani 0.444(11) 1 d G U P A 2
H8S' H 0.7683 0.4308 0.1290 0.054 Uiso 0.444(11) 1 calc R U P A 2
C7S' C 0.7924(5) 0.5627(14) 0.1756(8) 0.050(3) Uani 0.444(11) 1 d G U P A 2
H7S' H 0.8435 0.5463 0.2077 0.060 Uiso 0.444(11) 1 calc R U P A 2
C1A C 0.7622(10) 0.6552(11) 0.1754(7) 0.042(3) Uani 0.444(11) 1 d G U P A 2
H1A H 0.7928 0.7021 0.2074 0.050 Uiso 0.444(11) 1 calc R U P A 2
C1B C 0.6874(10) 0.6792(7) 0.1286(10) 0.055(3) Uani 0.444(11) 1 d G U P A 2
H1B H 0.6668 0.7425 0.1284 0.066 Uiso 0.444(11) 1 calc R U P A 2
C1C C 0.6427(6) 0.6107(13) 0.0818(8) 0.060(3) Uani 0.444(11) 1 d G U P A 2
H1C H 0.5915 0.6270 0.0498 0.072 Uiso 0.444(11) 1 calc R U P A 2
C9S C 0.7088(10) 0.5032(5) 0.0963(7) 0.045(3) Uani 0.556(11) 1 d G U P A 1
H9S H 0.7014 0.4429 0.0722 0.054 Uiso 0.556(11) 1 calc R U P A 1
C10S C 0.6518(5) 0.5757(11) 0.0736(5) 0.054(3) Uani 0.556(11) 1 d G U P A 1
H10S H 0.6054 0.5650 0.0340 0.065 Uiso 0.556(11) 1 calc R U P A 1
C11S C 0.6627(8) 0.6640(8) 0.1089(7) 0.060(3) Uani 0.556(11) 1 d G U P A 1
H11S H 0.6237 0.7135 0.0934 0.072 Uiso 0.556(11) 1 calc R U P A 1
C12S C 0.7306(10) 0.6796(6) 0.1669(6) 0.055(3) Uani 0.556(11) 1 d G U P A 1
H12S H 0.7381 0.7399 0.1910 0.066 Uiso 0.556(11) 1 calc R U P A 1
C7S C 0.7877(5) 0.6071(12) 0.1896(5) 0.042(3) Uani 0.556(11) 1 d G U P A 1
H7S H 0.8341 0.6178 0.2292 0.050 Uiso 0.556(11) 1 calc R U P A 1
C8S C 0.7768(7) 0.5189(9) 0.1543(7) 0.050(3) Uani 0.556(11) 1 d G U P A 1
H8S H 0.8158 0.4693 0.1699 0.060 Uiso 0.556(11) 1 calc R U P A 1

loop_
_atom_site_aniso_label
_atom_site_aniso_U_11
_atom_site_aniso_U_22
_atom_site_aniso_U_33
_atom_site_aniso_U_23
_atom_site_aniso_U_13
_atom_site_aniso_U_12
K1 0.0320(8) 0.0351(8) 0.0292(7) 0.0053(6) -0.0034(5) -0.0012(6)
O1 0.029(2) 0.026(2) 0.025(2) 0.0027(17) -0.0010(16) 0.0048(18)
N1 0.033(3) 0.024(3) 0.027(3) 0.004(2) 0.004(2) 0.002(2)
N2 0.034(3) 0.027(3) 0.026(3) -0.007(2) 0.001(2) -0.002(2)
N3 0.029(3) 0.038(3) 0.020(3) 0.000(2) 0.003(2) -0.007(2)
C1 0.028(3) 0.028(4) 0.024(3) -0.001(2) 0.003(2) -0.009(3)
C1S 0.068(6) 0.067(6) 0.054(5) 0.016(5) 0.004(4) -0.021(5)
C2 0.029(3) 0.023(3) 0.023(3) -0.003(2) 0.002(2) -0.002(3)
C2S 0.039(4) 0.062(6) 0.066(6) 0.013(4) 0.011(4) -0.005(4)
C3 0.034(3) 0.027(3) 0.020(3) 0.001(2) 0.000(2) -0.002(3)
C3S 0.057(5) 0.059(6) 0.068(6) -0.004(4) 0.008(4) -0.010(4)
C4 0.032(3) 0.027(4) 0.032(4) 0.000(3) 0.001(3) 0.003(3)
C4S 0.055(5) 0.052(5) 0.066(6) 0.000(4) -0.011(4) -0.007(4)
C5 0.038(4) 0.024(4) 0.033(3) -0.005(3) 0.006(3) -0.005(3)
C5S 0.053(5) 0.051(6) 0.077(6) 0.000(5) -0.007(4) 0.000(4)
C6 0.041(4) 0.039(4) 0.032(4) -0.002(3) 0.005(3) -0.004(3)
C6S 0.085(7) 0.050(6) 0.099(8) -0.008(5) 0.042(6) -0.026(5)
C7 0.033(3) 0.023(3) 0.029(3) -0.004(3) 0.003(2) 0.005(3)
C8 0.031(3) 0.028(4) 0.031(3) -0.003(3) 0.002(3) -0.004(3)
C9 0.034(4) 0.038(4) 0.034(4) 0.004(3) 0.007(3) -0.006(3)
C10 0.041(4) 0.037(4) 0.050(4) 0.005(3) 0.015(3) 0.002(3)
C11 0.043(4) 0.046(5) 0.054(5) 0.003(4) 0.014(3) 0.002(3)
C12 0.038(4) 0.035(4) 0.042(4) 0.005(3) 0.000(3) 0.004(3)
C13 0.033(4) 0.031(4) 0.037(4) 0.004(3) 0.005(3) -0.001(3)
C14 0.033(3) 0.027(4) 0.025(3) 0.000(2) -0.001(2) -0.001(3)
C15 0.044(4) 0.029(4) 0.017(3) 0.001(2) 0.001(2) 0.006(3)
C16 0.039(4) 0.041(4) 0.027(3) -0.001(3) 0.001(3) -0.003(3)
C17 0.052(4) 0.045(5) 0.022(3) 0.000(3) 0.003(3) -0.005(3)
C18 0.047(4) 0.048(4) 0.028(4) 0.001(3) 0.011(3) -0.012(3)
C19 0.039(4) 0.035(4) 0.025(3) -0.002(3) 0.000(3) -0.001(3)
C20 0.044(4) 0.031(4) 0.025(3) -0.011(3) 0.001(3) 0.002(3)
C21 0.039(4) 0.026(4) 0.044(4) -0.007(3) 0.003(3) 0.010(3)
C22 0.046(4) 0.028(4) 0.040(4) -0.012(3) -0.001(3) -0.001(3)
C23 0.048(4) 0.035(4) 0.033(4) -0.005(3) 0.003(3) -0.006(3)
C24 0.032(4) 0.044(4) 0.041(4) -0.012(3) 0.001(3) -0.004(3)
C25 0.038(4) 0.034(4) 0.023(3) -0.005(3) -0.001(3) 0.000(3)
C26 0.020(3) 0.031(4) 0.027(3) 0.005(3) -0.001(2) 0.005(3)
C27 0.027(3) 0.024(3) 0.034(4) 0.001(3) -0.002(2) -0.004(3)
C28 0.031(3) 0.030(4) 0.032(3) 0.003(3) 0.000(3) 0.000(3)
C29 0.042(4) 0.032(4) 0.034(4) 0.004(3) 0.002(3) 0.003(3)
C30 0.037(4) 0.024(4) 0.045(4) 0.000(3) 0.000(3) -0.001(3)
C31 0.032(3) 0.024(3) 0.029(3) -0.003(3) -0.003(3) 0.002(3)
C32 0.032(3) 0.031(4) 0.027(3) 0.000(3) 0.001(2) -0.006(3)
C33 0.028(3) 0.037(4) 0.032(3) -0.001(3) 0.003(3) -0.002(3)
C34 0.040(4) 0.044(4) 0.035(4) -0.002(3) 0.012(3) 0.000(3)
C35 0.050(4) 0.048(5) 0.042(4) -0.008(3) 0.014(3) -0.003(4)
C36 0.048(4) 0.050(5) 0.033(4) -0.006(3) 0.010(3) -0.008(3)
C37 0.032(3) 0.038(4) 0.032(4) -0.005(3) 0.003(3) 0.000(3)
C9S' 0.057(4) 0.054(4) 0.050(4) 0.001(3) 0.011(3) 0.004(3)
C8S' 0.047(4) 0.044(4) 0.046(4) 0.001(3) 0.013(3) -0.002(3)
C7S' 0.047(4) 0.052(4) 0.050(4) 0.001(3) 0.013(3) 0.000(3)
C1A 0.040(4) 0.041(4) 0.044(4) 0.000(3) 0.009(3) -0.001(3)
C1B 0.055(4) 0.051(4) 0.057(4) 0.003(3) 0.012(3) 0.001(3)
C1C 0.064(4) 0.058(5) 0.056(4) 0.005(3) 0.010(3) 0.000(3)
C9S 0.047(4) 0.044(4) 0.046(4) 0.001(3) 0.013(3) -0.002(3)
C10S 0.057(4) 0.054(4) 0.050(4) 0.001(3) 0.011(3) 0.004(3)
C11S 0.064(4) 0.058(5) 0.056(4) 0.005(3) 0.010(3) 0.000(3)
C12S 0.055(4) 0.051(4) 0.057(4) 0.003(3) 0.012(3) 0.001(3)
C7S 0.040(4) 0.041(4) 0.044(4) 0.000(3) 0.009(3) -0.001(3)
C8S 0.047(4) 0.052(4) 0.050(4) 0.001(3) 0.013(3) 0.000(3)

loop_
_atom_type_symbol
_atom_type_description
_atom_type_scat_dispersion_real
_atom_type_scat_dispersion_imag
_atom_type_scat_source
C C 0.0033 0.0016 'International Tables Vol C Tables 4.2.6.8 and 6.1.1.4'
H H 0.0000 0.0000 'International Tables Vol C Tables 4.2.6.8 and 6.1.1.4'
K K 0.2009 0.2494 'International Tables Vol C Tables 4.2.6.8 and 6.1.1.4'
N N 0.0061 0.0033 'International Tables Vol C Tables 4.2.6.8 and 6.1.1.4'
O O 0.0106 0.0060 'International Tables Vol C Tables 4.2.6.8 and 6.1.1.4'

loop_
_geom_angle_atom_site_label_1
_geom_angle_atom_site_label_2
_geom_angle_atom_site_label_3
_geom_angle
_geom_angle_site_symmetry_1
_geom_angle_site_symmetry_3
_geom_angle_publ_flag
O1 K1 K1 42.95(9) . 3_666 ?
O1 K1 K1 41.55(8) 3_666 3_666 ?
O1 K1 O1 84.51(12) . 3_666 ?
O1 K1 C1S 101.40(17) . . ?
O1 K1 C1S 148.2(2) 3_666 . ?
O1 K1 C2S 95.76(17) . . ?
O1 K1 C2S 171.47(19) 3_666 . ?
O1 K1 C15 55.46(13) . . ?
O1 K1 C15 98.23(14) 3_666 . ?
O1 K1 C20 55.77(13) . . ?
O1 K1 C20 72.69(14) 3_666 . ?
O1 K1 C20 57.35(13) 3_666 3_666 ?
O1 K1 C20 75.75(14) . 3_666 ?
O1 K1 C26 124.09(14) . 3_666 ?
O1 K1 C26 43.85(13) 3_666 3_666 ?
O1 K1 C27 143.47(14) . 3_666 ?
O1 K1 C27 58.97(13) 3_666 3_666 ?
O1 K1 C33 135.42(15) . 3_666 ?
O1 K1 C33 95.54(13) 3_666 3_666 ?
C1S K1 K1 135.52(15) . 3_666 ?
C1S K1 C15 110.9(2) . . ?
C1S K1 C20 136.2(2) . . ?
C1S K1 C26 113.2(2) . 3_666 ?
C2S K1 K1 138.06(14) . 3_666 ?
C2S K1 C1S 23.46(19) . . ?
C2S K1 C15 88.87(19) . . ?
C2S K1 C20 114.48(19) . . ?
C2S K1 C20 114.40(19) . 3_666 ?
C2S K1 C26 131.89(18) . 3_666 ?
C2S K1 C27 120.46(17) . 3_666 ?
C2S K1 C33 90.26(18) . 3_666 ?
C15 K1 K1 73.75(11) . 3_666 ?
C15 K1 C20 25.61(14) . . ?
C20 K1 K1 54.65(11) . 3_666 ?
C20 K1 K1 57.77(12) 3_666 3_666 ?
C20 K1 C1S 93.5(2) 3_666 . ?
C20 K1 C15 128.17(15) 3_666 . ?
C20 K1 C20 112.42(12) 3_666 . ?
C20 K1 C26 60.20(14) 3_666 3_666 ?
C20 K1 C33 139.86(14) 3_666 3_666 ?
C26 K1 K1 83.10(11) 3_666 3_666 ?
C26 K1 C15 134.28(15) 3_666 . ?
C26 K1 C20 110.36(14) 3_666 . ?
C27 K1 K1 100.52(12) 3_666 3_666 ?
C27 K1 C1S 110.20(19) 3_666 . ?
C27 K1 C15 124.22(14) 3_666 . ?
C27 K1 C20 84.32(15) 3_666 3_666 ?
C27 K1 C20 107.16(14) 3_666 . ?
C27 K1 C26 24.54(13) 3_666 3_666 ?
C27 K1 C33 55.57(14) 3_666 3_666 ?
C33 K1 K1 122.73(12) 3_666 3_666 ?
C33 K1 C1S 101.30(18) 3_666 . ?
C33 K1 C15 80.65(14) 3_666 . ?
C33 K1 C20 81.59(15) 3_666 . ?
C33 K1 C26 79.69(14) 3_666 3_666 ?
K1 O1 K1 95.49(12) . 3_666 ?
C1 O1 K1 124.3(3) . 3_666 ?
C1 O1 K1 130.2(3) . . ?
C9 N1 C8 110.9(4) . . ?
C9 N1 C13 111.8(5) . . ?
C13 N1 C8 109.2(4) . . ?
C21 N2 C20 109.8(4) . . ?
C21 N2 C25 111.0(5) . . ?
C25 N2 C20 109.0(5) . . ?
C33 N3 C32 110.3(4) . . ?
C33 N3 C37 109.8(5) . . ?
C37 N3 C32 109.4(5) . . ?
O1 C1 C2 111.0(5) . . ?
O1 C1 C14 107.1(4) . . ?
O1 C1 C26 108.4(4) . . ?
C14 C1 C2 108.2(4) . . ?
C26 C1 C2 108.5(4) . . ?
C26 C1 C14 113.7(5) . . ?
K1 C1S H1S 102.9 . . ?
C2S C1S K1 76.3(5) . . ?
C2S C1S H1S 120.5 . . ?
C2S C1S C6S 119.0(8) . . ?
C6S C1S K1 90.6(5) . . ?
C6S C1S H1S 120.5 . . ?
C3 C2 C1 126.3(5) . . ?
C7 C2 C1 116.1(5) . . ?
C7 C2 C3 117.6(5) . . ?
K1 C2S H2S 97.5 . . ?
C1S C2S K1 80.2(5) . . ?
C1S C2S H2S 119.4 . . ?
C1S C2S C3S 121.2(8) . . ?
C3S C2S K1 92.4(5) . . ?
C3S C2S H2S 119.4 . . ?
C2 C3 C8 122.3(5) . . ?
C4 C3 C2 118.4(5) . . ?
C4 C3 C8 119.2(5) . . ?
C2S C3S H3S 120.6 . . ?
C2S C3S C4S 118.8(8) . . ?
C4S C3S H3S 120.6 . . ?
C3 C4 H4 118.7 . . ?
C5 C4 C3 122.6(5) . . ?
C5 C4 H4 118.7 . . ?
C3S C4S H4S 118.5 . . ?
C5S C4S C3S 123.0(8) . . ?
C5S C4S H4S 118.5 . . ?
C4 C5 H5 120.1 . . ?
C4 C5 C6 119.8(6) . . ?
C6 C5 H5 120.1 . . ?
C4S C5S H5S 120.8 . . ?
C4S C5S C6S 118.4(8) . . ?
C6S C5S H5S 120.8 . . ?
C5 C6 H6 120.7 . . ?
C5 C6 C7 118.6(6) . . ?
C7 C6 H6 120.7 . . ?
C1S C6S H6S 120.3 . . ?
C5S C6S C1S 119.4(9) . . ?
C5S C6S H6S 120.3 . . ?
C2 C7 C6 123.0(5) . . ?
C2 C7 H7 118.5 . . ?
C6 C7 H7 118.5 . . ?
N1 C8 C3 113.5(5) . . ?
N1 C8 H8A 108.9 . . ?
N1 C8 H8B 108.9 . . ?
C3 C8 H8A 108.9 . . ?
C3 C8 H8B 108.9 . . ?
H8A C8 H8B 107.7 . . ?
N1 C9 H9A 109.4 . . ?
N1 C9 H9B 109.4 . . ?
N1 C9 C10 111.3(5) . . ?
H9A C9 H9B 108.0 . . ?
C10 C9 H9A 109.4 . . ?
C10 C9 H9B 109.4 . . ?
C9 C10 H10A 109.7 . . ?
C9 C10 H10B 109.7 . . ?
H10A C10 H10B 108.2 . . ?
C11 C10 C9 109.6(5) . . ?
C11 C10 H10A 109.7 . . ?
C11 C10 H10B 109.7 . . ?
C10 C11 H11A 109.5 . . ?
C10 C11 H11B 109.5 . . ?
C10 C11 C12 110.6(6) . . ?
H11A C11 H11B 108.1 . . ?
C12 C11 H11A 109.5 . . ?
C12 C11 H11B 109.5 . . ?
C11 C12 H12A 109.4 . . ?
C11 C12 H12B 109.4 . . ?
H12A C12 H12B 108.0 . . ?
C13 C12 C11 111.0(5) . . ?
C13 C12 H12A 109.4 . . ?
C13 C12 H12B 109.4 . . ?
N1 C13 C12 110.8(5) . . ?
N1 C13 H13A 109.5 . . ?
N1 C13 H13B 109.5 . . ?
C12 C13 H13A 109.5 . . ?
C12 C13 H13B 109.5 . . ?
H13A C13 H13B 108.1 . . ?
C15 C14 C1 121.2(5) . . ?
C19 C14 C1 121.5(5) . . ?
C19 C14 C15 116.8(5) . . ?
C14 C15 K1 83.7(3) . . ?
C14 C15 C20 124.2(5) . . ?
C16 C15 K1 108.7(4) . . ?
C16 C15 C14 119.1(6) . . ?
C16 C15 C20 116.7(5) . . ?
C20 C15 K1 78.1(3) . . ?
C15 C16 H16 118.7 . . ?
C17 C16 C15 122.6(6) . . ?
C17 C16 H16 118.7 . . ?
C16 C17 H17 120.2 . . ?
C16 C17 C18 119.5(6) . . ?
C18 C17 H17 120.2 . . ?
C17 C18 H18 120.6 . . ?
C17 C18 C19 118.8(6) . . ?
C19 C18 H18 120.6 . . ?
C14 C19 C18 123.1(5) . . ?
C14 C19 H19 118.4 . . ?
C18 C19 H19 118.4 . . ?
K1 C20 K1 67.58(12) 3_666 . ?
K1 C20 H20A 46.7 3_666 . ?
K1 C20 H20A 106.2 . . ?
K1 C20 H20B 36.1 . . ?
K1 C20 H20B 61.2 3_666 . ?
N2 C20 K1 125.6(4) . 3_666 ?
N2 C20 K1 137.7(4) . . ?
N2 C20 C15 112.1(5) . . ?
N2 C20 H20A 109.2 . . ?
N2 C20 H20B 109.2 . . ?
C15 C20 K1 121.7(3) . 3_666 ?
C15 C20 K1 76.3(3) . . ?
C15 C20 H20A 109.2 . . ?
C15 C20 H20B 109.2 . . ?
H20A C20 H20B 107.9 . . ?
N2 C21 H21A 109.5 . . ?
N2 C21 H21B 109.5 . . ?
N2 C21 C22 110.6(5) . . ?
H21A C21 H21B 108.1 . . ?
C22 C21 H21A 109.5 . . ?
C22 C21 H21B 109.5 . . ?
C21 C22 H22A 109.8 . . ?
C21 C22 H22B 109.8 . . ?
H22A C22 H22B 108.2 . . ?
C23 C22 C21 109.5(5) . . ?
C23 C22 H22A 109.8 . . ?
C23 C22 H22B 109.8 . . ?
C22 C23 H23A 109.6 . . ?
C22 C23 H23B 109.6 . . ?
H23A C23 H23B 108.1 . . ?
C24 C23 C22 110.4(5) . . ?
C24 C23 H23A 109.6 . . ?
C24 C23 H23B 109.6 . . ?
C23 C24 H24A 109.4 . . ?
C23 C24 H24B 109.4 . . ?
C23 C24 C25 111.2(5) . . ?
H24A C24 H24B 108.0 . . ?
C25 C24 H24A 109.4 . . ?
C25 C24 H24B 109.4 . . ?
N2 C25 C24 111.9(5) . . ?
N2 C25 H25A 109.2 . . ?
N2 C25 H25B 109.2 . . ?
C24 C25 H25A 109.2 . . ?
C24 C25 H25B 109.2 . . ?
H25A C25 H25B 107.9 . . ?
C1 C26 K1 82.4(3) . 3_666 ?
C27 C26 K1 73.9(3) . 3_666 ?
C27 C26 C1 120.5(5) . . ?
C31 C26 K1 111.7(3) . 3_666 ?
C31 C26 C1 122.2(5) . . ?
C31 C26 C27 117.2(5) . . ?
C26 C27 K1 81.6(3) . 3_666 ?
C26 C27 C32 122.1(5) . . ?
C28 C27 K1 105.5(3) . 3_666 ?
C28 C27 C26 117.6(6) . . ?
C28 C27 C32 120.2(6) . . ?
C32 C27 K1 86.3(3) . 3_666 ?
C27 C28 H28 118.2 . . ?
C29 C28 C27 123.6(6) . . ?
C29 C28 H28 118.2 . . ?
C28 C29 H29 120.7 . . ?
C30 C29 C28 118.5(6) . . ?
C30 C29 H29 120.7 . . ?
C29 C30 H30 119.9 . . ?
C29 C30 C31 120.2(6) . . ?
C31 C30 H30 119.9 . . ?
C26 C31 H31 118.6 . . ?
C30 C31 C26 122.8(6) . . ?
C30 C31 H31 118.6 . . ?
N3 C32 C27 114.2(5) . . ?
N3 C32 H32A 108.7 . . ?
N3 C32 H32B 108.7 . . ?
C27 C32 H32A 108.7 . . ?
C27 C32 H32B 108.7 . . ?
H32A C32 H32B 107.6 . . ?
K1 C33 H33A 47.5 3_666 . ?
K1 C33 H33B 63.4 3_666 . ?
N3 C33 K1 109.1(3) . 3_666 ?
N3 C33 H33A 109.4 . . ?
N3 C33 H33B 109.4 . . ?
N3 C33 C34 111.1(5) . . ?
H33A C33 H33B 108.0 . . ?
C34 C33 K1 139.0(4) . 3_666 ?
C34 C33 H33A 109.4 . . ?
C34 C33 H33B 109.4 . . ?
C33 C34 H34A 109.3 . . ?
C33 C34 H34B 109.3 . . ?
H34A C34 H34B 108.0 . . ?
C35 C34 C33 111.4(5) . . ?
C35 C34 H34A 109.3 . . ?
C35 C34 H34B 109.3 . . ?
C34 C35 H35A 109.6 . . ?
C34 C35 H35B 109.6 . . ?
C34 C35 C36 110.2(5) . . ?
H35A C35 H35B 108.1 . . ?
C36 C35 H35A 109.6 . . ?
C36 C35 H35B 109.6 . . ?
C35 C36 H36A 109.4 . . ?
C35 C36 H36B 109.4 . . ?
C35 C36 C37 111.1(5) . . ?
H36A C36 H36B 108.0 . . ?
C37 C36 H36A 109.4 . . ?
C37 C36 H36B 109.4 . . ?
N3 C37 C36 110.7(5) . . ?
N3 C37 H37A 109.5 . . ?
N3 C37 H37B 109.5 . . ?
C36 C37 H37A 109.5 . . ?
C36 C37 H37B 109.5 . . ?
H37A C37 H37B 108.1 . . ?
C8S' C9S' H9S' 120.0 . . ?
C8S' C9S' C1C 120.0 . . ?
C1C C9S' H9S' 120.0 . . ?
C9S' C8S' H8S' 120.0 . . ?
C9S' C8S' C7S' 120.0 . . ?
C7S' C8S' H8S' 120.0 . . ?
C8S' C7S' H7S' 120.0 . . ?
C1A C7S' C8S' 120.0 . . ?
C1A C7S' H7S' 120.0 . . ?
C7S' C1A H1A 120.0 . . ?
C1B C1A C7S' 120.0 . . ?
C1B C1A H1A 120.0 . . ?
C1A C1B H1B 120.0 . . ?
C1C C1B C1A 120.0 . . ?
C1C C1B H1B 120.0 . . ?
C9S' C1C H1C 120.0 . . ?
C1B C1C C9S' 120.0 . . ?
C1B C1C H1C 120.0 . . ?
C10S C9S H9S 120.0 . . ?
C10S C9S C8S 120.0 . . ?
C8S C9S H9S 120.0 . . ?
C9S C10S H10S 120.0 . . ?
C11S C10S C9S 120.0 . . ?
C11S C10S H10S 120.0 . . ?
C10S C11S H11S 120.0 . . ?
C12S C11S C10S 120.0 . . ?
C12S C11S H11S 120.0 . . ?
C11S C12S H12S 120.0 . . ?
C11S C12S C7S 120.0 . . ?
C7S C12S H12S 120.0 . . ?
C12S C7S H7S 120.0 . . ?
C12S C7S C8S 120.0 . . ?
C8S C7S H7S 120.0 . . ?
C9S C8S H8S 120.0 . . ?
C7S C8S C9S 120.0 . . ?
C7S C8S H8S 120.0 . . ?

loop_
_geom_bond_atom_site_label_1
_geom_bond_atom_site_label_2
_geom_bond_distance
_geom_bond_site_symmetry_2
_geom_bond_publ_flag
K1 K1 3.792(3) 3_666 ?
K1 O1 2.596(4) 3_666 ?
K1 O1 2.527(4) . ?
K1 C1S 3.360(8) . ?
K1 C2S 3.312(7) . ?
K1 C15 3.445(6) . ?
K1 C20 3.470(6) . ?
K1 C20 3.346(6) 3_666 ?
K1 C26 3.423(5) 3_666 ?
K1 C27 3.324(5) 3_666 ?
K1 C33 3.348(6) 3_666 ?
O1 K1 2.596(4) 3_666 ?
O1 C1 1.383(6) . ?
N1 C8 1.481(7) . ?
N1 C9 1.448(7) . ?
N1 C13 1.467(7) . ?
N2 C20 1.467(7) . ?
N2 C21 1.459(7) . ?
N2 C25 1.464(7) . ?
N3 C32 1.473(7) . ?
N3 C33 1.461(7) . ?
N3 C37 1.467(7) . ?
C1 C2 1.585(7) . ?
C1 C14 1.562(8) . ?
C1 C26 1.544(8) . ?
C1S H1S 0.9500 . ?
C1S C2S 1.357(11) . ?
C1S C6S 1.421(11) . ?
C2 C3 1.428(7) . ?
C2 C7 1.377(8) . ?
C2S H2S 0.9500 . ?
C2S C3S 1.359(10) . ?
C3 C4 1.395(8) . ?
C3 C8 1.515(8) . ?
C3S H3S 0.9500 . ?
C3S C4S 1.361(10) . ?
C4 H4 0.9500 . ?
C4 C5 1.360(8) . ?
C4S H4S 0.9500 . ?
C4S C5S 1.353(11) . ?
C5 H5 0.9500 . ?
C5 C6 1.388(8) . ?
C5S H5S 0.9500 . ?
C5S C6S 1.378(12) . ?
C6 H6 0.9500 . ?
C6 C7 1.395(8) . ?
C6S H6S 0.9500 . ?
C7 H7 0.9500 . ?
C8 H8A 0.9900 . ?
C8 H8B 0.9900 . ?
C9 H9A 0.9900 . ?
C9 H9B 0.9900 . ?
C9 C10 1.526(8) . ?
C10 H10A 0.9900 . ?
C10 H10B 0.9900 . ?
C10 C11 1.507(9) . ?
C11 H11A 0.9900 . ?
C11 H11B 0.9900 . ?
C11 C12 1.518(9) . ?
C12 H12A 0.9900 . ?
C12 H12B 0.9900 . ?
C12 C13 1.517(8) . ?
C13 H13A 0.9900 . ?
C13 H13B 0.9900 . ?
C14 C15 1.436(7) . ?
C14 C19 1.379(8) . ?
C15 C16 1.383(8) . ?
C15 C20 1.533(8) . ?
C16 H16 0.9500 . ?
C16 C17 1.370(8) . ?
C17 H17 0.9500 . ?
C17 C18 1.379(8) . ?
C18 H18 0.9500 . ?
C18 C19 1.403(8) . ?
C19 H19 0.9500 . ?
C20 K1 3.346(6) 3_666 ?
C20 H20A 0.9900 . ?
C20 H20B 0.9900 . ?
C21 H21A 0.9900 . ?
C21 H21B 0.9900 . ?
C21 C22 1.544(8) . ?
C22 H22A 0.9900 . ?
C22 H22B 0.9900 . ?
C22 C23 1.524(8) . ?
C23 H23A 0.9900 . ?
C23 H23B 0.9900 . ?
C23 C24 1.521(9) . ?
C24 H24A 0.9900 . ?
C24 H24B 0.9900 . ?
C24 C25 1.524(8) . ?
C25 H25A 0.9900 . ?
C25 H25B 0.9900 . ?
C26 K1 3.423(5) 3_666 ?
C26 C27 1.438(8) . ?
C26 C31 1.395(8) . ?
C27 K1 3.324(5) 3_666 ?
C27 C28 1.389(8) . ?
C27 C32 1.498(8) . ?
C28 H28 0.9500 . ?
C28 C29 1.379(8) . ?
C29 H29 0.9500 . ?
C29 C30 1.370(9) . ?
C30 H30 0.9500 . ?
C30 C31 1.376(8) . ?
C31 H31 0.9500 . ?
C32 H32A 0.9900 . ?
C32 H32B 0.9900 . ?
C33 K1 3.348(6) 3_666 ?
C33 H33A 0.9900 . ?
C33 H33B 0.9900 . ?
C33 C34 1.519(8) . ?
C34 H34A 0.9900 . ?
C34 H34B 0.9900 . ?
C34 C35 1.510(8) . ?
C35 H35A 0.9900 . ?
C35 H35B 0.9900 . ?
C35 C36 1.520(8) . ?
C36 H36A 0.9900 . ?
C36 H36B 0.9900 . ?
C36 C37 1.517(8) . ?
C37 H37A 0.9900 . ?
C37 H37B 0.9900 . ?
C9S' H9S' 0.9500 . ?
C9S' C8S' 1.3900 . ?
C9S' C1C 1.3900 . ?
C8S' H8S' 0.9500 . ?
C8S' C7S' 1.3900 . ?
C7S' H7S' 0.9500 . ?
C7S' C1A 1.3900 . ?
C1A H1A 0.9500 . ?
C1A C1B 1.3900 . ?
C1B H1B 0.9500 . ?
C1B C1C 1.3900 . ?
C1C H1C 0.9500 . ?
C9S H9S 0.9500 . ?
C9S C10S 1.3900 . ?
C9S C8S 1.3900 . ?
C10S H10S 0.9500 . ?
C10S C11S 1.3900 . ?
C11S H11S 0.9500 . ?
C11S C12S 1.3900 . ?
C12S H12S 0.9500 . ?
C12S C7S 1.3900 . ?
C7S H7S 0.9500 . ?
C7S C8S 1.3900 . ?
C8S H8S 0.9500 . ?

loop_
_geom_torsion_atom_site_label_1
_geom_torsion_atom_site_label_2
_geom_torsion_atom_site_label_3
_geom_torsion_atom_site_label_4
_geom_torsion
_geom_torsion_site_symmetry_1
_geom_torsion_site_symmetry_2
_geom_torsion_site_symmetry_3
_geom_torsion_site_symmetry_4
_geom_torsion_publ_flag
K1 O1 C1 C2 -131.4(4) 3_666 . . . ?
K1 O1 C1 C2 91.7(5) . . . . ?
K1 O1 C1 C14 -26.1(6) . . . . ?
K1 O1 C1 C14 110.7(4) 3_666 . . . ?
K1 O1 C1 C26 -12.3(5) 3_666 . . . ?
K1 O1 C1 C26 -149.2(3) . . . . ?
K1 C1S C2S C3S 86.8(7) . . . . ?
K1 C1S C6S C5S -76.5(7) . . . . ?
K1 C2S C3S C4S 78.1(7) . . . . ?
K1 C15 C16 C17 92.9(6) . . . . ?
K1 C15 C20 K1 -52.2(3) . . . 3_666 ?
K1 C15 C20 N2 136.3(4) . . . . ?
K1 C26 C27 C28 103.1(5) 3_666 . . . ?
K1 C26 C27 C32 -80.3(5) 3_666 . . . ?
K1 C26 C31 C30 -79.0(6) 3_666 . . . ?
K1 C27 C28 C29 89.8(6) 3_666 . . . ?
K1 C27 C32 N3 91.0(4) 3_666 . . . ?
K1 C33 C34 C35 -135.8(5) 3_666 . . . ?
O1 C1 C2 C3 163.2(5) . . . . ?
O1 C1 C2 C7 -16.6(7) . . . . ?
O1 C1 C14 C15 -46.6(7) . . . . ?
O1 C1 C14 C19 125.3(6) . . . . ?
O1 C1 C26 K1 7.7(3) . . . 3_666 ?
O1 C1 C26 C27 -58.4(6) . . . . ?
O1 C1 C26 C31 118.6(5) . . . . ?
N1 C9 C10 C11 57.5(7) . . . . ?
N2 C21 C22 C23 -58.7(7) . . . . ?
N3 C33 C34 C35 56.6(7) . . . . ?
C1 C2 C3 C4 -176.9(5) . . . . ?
C1 C2 C3 C8 0.3(9) . . . . ?
C1 C2 C7 C6 177.8(5) . . . . ?
C1 C14 C15 K1 62.8(5) . . . . ?
C1 C14 C15 C16 170.7(5) . . . . ?
C1 C14 C15 C20 -8.2(9) . . . . ?
C1 C14 C19 C18 -170.7(6) . . . . ?
C1 C26 C27 K1 70.7(4) . . . 3_666 ?
C1 C26 C27 C28 173.8(5) . . . . ?
C1 C26 C27 C32 -9.6(8) . . . . ?
C1 C26 C31 C30 -173.7(5) . . . . ?
C1S C2S C3S C4S -1.9(12) . . . . ?
C2 C1 C14 C15 -166.3(5) . . . . ?
C2 C1 C14 C19 5.6(7) . . . . ?
C2 C1 C26 K1 128.4(4) . . . 3_666 ?
C2 C1 C26 C27 62.2(6) . . . . ?
C2 C1 C26 C31 -120.7(5) . . . . ?
C2 C3 C4 C5 -2.5(9) . . . . ?
C2 C3 C8 N1 162.3(5) . . . . ?
C2S C1S C6S C5S -1.9(12) . . . . ?
C2S C3S C4S C5S -2.3(12) . . . . ?
C3 C2 C7 C6 -2.0(9) . . . . ?
C3 C4 C5 C6 1.0(9) . . . . ?
C3S C4S C5S C6S 4.3(13) . . . . ?
C4 C3 C8 N1 -20.6(8) . . . . ?
C4 C5 C6 C7 0.1(9) . . . . ?
C4S C5S C6S C1S -2.1(12) . . . . ?
C5 C6 C7 C2 0.5(9) . . . . ?
C6S C1S C2S K1 -82.9(7) . . . . ?
C6S C1S C2S C3S 3.9(12) . . . . ?
C7 C2 C3 C4 2.9(8) . . . . ?
C7 C2 C3 C8 -179.9(6) . . . . ?
C8 N1 C9 C10 178.7(5) . . . . ?
C8 N1 C13 C12 -179.3(5) . . . . ?
C8 C3 C4 C5 -179.8(6) . . . . ?
C9 N1 C8 C3 -74.8(6) . . . . ?
C9 N1 C13 C12 57.7(6) . . . . ?
C9 C10 C11 C12 -54.8(7) . . . . ?
C10 C11 C12 C13 54.4(7) . . . . ?
C11 C12 C13 N1 -54.9(7) . . . . ?
C13 N1 C8 C3 161.6(5) . . . . ?
C13 N1 C9 C10 -59.2(6) . . . . ?
C14 C1 C2 C3 -79.6(7) . . . . ?
C14 C1 C2 C7 100.6(6) . . . . ?
C14 C1 C26 K1 -111.2(4) . . . 3_666 ?
C14 C1 C26 C27 -177.3(5) . . . . ?
C14 C1 C26 C31 -0.3(7) . . . . ?
C14 C15 C16 C17 -0.2(10) . . . . ?
C14 C15 C20 K1 21.6(8) . . . 3_666 ?
C14 C15 C20 K1 73.8(5) . . . . ?
C14 C15 C20 N2 -149.9(6) . . . . ?
C15 C14 C19 C18 1.5(9) . . . . ?
C15 C16 C17 C18 2.3(10) . . . . ?
C16 C15 C20 K1 -105.1(5) . . . . ?
C16 C15 C20 K1 -157.3(4) . . . 3_666 ?
C16 C15 C20 N2 31.2(7) . . . . ?
C16 C17 C18 C19 -2.4(10) . . . . ?
C17 C18 C19 C14 0.5(10) . . . . ?
C19 C14 C15 K1 -109.5(5) . . . . ?
C19 C14 C15 C16 -1.6(9) . . . . ?
C19 C14 C15 C20 179.5(6) . . . . ?
C20 N2 C21 C22 -179.1(5) . . . . ?
C20 N2 C25 C24 -179.3(5) . . . . ?
C20 C15 C16 C17 178.7(6) . . . . ?
C21 N2 C20 K1 169.8(4) . . . . ?
C21 N2 C20 K1 -95.1(5) . . . 3_666 ?
C21 N2 C20 C15 76.0(6) . . . . ?
C21 N2 C25 C24 -58.2(6) . . . . ?
C21 C22 C23 C24 54.8(7) . . . . ?
C22 C23 C24 C25 -53.0(7) . . . . ?
C23 C24 C25 N2 54.5(7) . . . . ?
C25 N2 C20 K1 26.8(6) . . . 3_666 ?
C25 N2 C20 K1 -68.3(7) . . . . ?
C25 N2 C20 C15 -162.1(5) . . . . ?
C25 N2 C21 C22 60.3(6) . . . . ?
C26 C1 C2 C3 44.2(7) . . . . ?
C26 C1 C2 C7 -135.6(5) . . . . ?
C26 C1 C14 C15 73.1(7) . . . . ?
C26 C1 C14 C19 -115.0(6) . . . . ?
C26 C27 C28 C29 1.3(8) . . . . ?
C26 C27 C32 N3 168.7(5) . . . . ?
C27 C26 C31 C30 3.4(8) . . . . ?
C27 C28 C29 C30 1.1(9) . . . . ?
C28 C27 C32 N3 -14.8(7) . . . . ?
C28 C29 C30 C31 -1.1(9) . . . . ?
C29 C30 C31 C26 -1.2(9) . . . . ?
C31 C26 C27 K1 -106.5(4) . . . 3_666 ?
C31 C26 C27 C28 -3.4(7) . . . . ?
C31 C26 C27 C32 173.2(5) . . . . ?
C32 N3 C33 K1 7.5(5) . . . 3_666 ?
C32 N3 C33 C34 178.9(5) . . . . ?
C32 N3 C37 C36 -177.8(5) . . . . ?
C32 C27 C28 C29 -175.4(5) . . . . ?
C33 N3 C32 C27 -77.7(6) . . . . ?
C33 N3 C37 C36 61.0(6) . . . . ?
C33 C34 C35 C36 -52.0(7) . . . . ?
C34 C35 C36 C37 52.5(8) . . . . ?
C35 C36 C37 N3 -57.4(7) . . . . ?
C37 N3 C32 C27 161.5(5) . . . . ?
C37 N3 C33 K1 128.1(4) . . . 3_666 ?
C37 N3 C33 C34 -60.5(7) . . . . ?
C9S' C8S' C7S' C1A 0.0 . . . . ?
C8S' C9S' C1C C1B 0.0 . . . . ?
C8S' C7S' C1A C1B 0.0 . . . . ?
C7S' C1A C1B C1C 0.0 . . . . ?
C1A C1B C1C C9S' 0.0 . . . . ?
C1C C9S' C8S' C7S' 0.0 . . . . ?
C9S C10S C11S C12S 0.0 . . . . ?
C10S C9S C8S C7S 0.0 . . . . ?
C10S C11S C12S C7S 0.0 . . . . ?
C11S C12S C7S C8S 0.0 . . . . ?
C12S C7S C8S C9S 0.0 . . . . ?
C8S C9S C10S C11S 0.0 . . . . ?
